data_7015236
loop_
_publ_author_name
'Babashkina, Maria G.'
'Safin, Damir A.'
'Bolte, Michael'
'Srebro, Monika'
'Mitoraj, Mariusz'
'Uthe, Andr\'e'
'Klein, Axel'
'K\"ockerling, Martin'

_publ_section_title
;
 Intramolecular hydrogen bonding controls 1,3-N,S- vs.
 1,5-S,S'-coordination in Ni(II) complexes of N-thiophosphorylated
 thioureas RNHC(S)NHP(S)(OiPr)2.
;
_journal_issue 13
_journal_name_full 'Dalton transactions (Cambridge, England : 2003)'
_journal_page_first 3142
_journal_page_last 3153
_journal_paper_doi 10.1039/c0dt01382j
_journal_volume 40
_journal_year 2011
_chemical_formula_moiety 'C28 H44 N4 Ni O4 P2 S4'
_chemical_formula_sum 'C28 H44 N4 Ni O4 P2 S4'
_chemical_formula_weight 749.56
_chemical_name_systematic
;
?
;
_space_group_IT_number 2
_symmetry_cell_setting triclinic
_symmetry_space_group_name_Hall '-P 1'
_symmetry_space_group_name_H-M 'P -1'
_atom_sites_solution_hydrogens geom
_atom_sites_solution_primary direct
_atom_sites_solution_secondary difmap
_audit_creation_method SHELXL-97
_cell_angle_alpha 103.075(8)
_cell_angle_beta 105.168(8)
_cell_angle_gamma 106.810(8)
_cell_formula_units_Z 1
_cell_length_a 8.3222(8)
_cell_length_b 9.3599(10)
_cell_length_c 12.9907(13)
_cell_measurement_reflns_used 6386
_cell_measurement_temperature 173(2)
_cell_measurement_theta_max 25.8
_cell_measurement_theta_min 3.4
_cell_volume 883.61(18)
_computing_cell_refinement 'X-Area (Stoe & Cie, 2001)'
_computing_data_collection 'X-Area (Stoe & Cie, 2001)'
_computing_data_reduction 'X-Area (Stoe & Cie, 2001)'
_computing_molecular_graphics 'XP in SHELXTL-Plus (Sheldrick, 1991)'
_computing_structure_refinement 'SHELXL-97 (Sheldrick, 1997)'
_computing_structure_solution 'SHELXS-97 (Sheldrick, 1990)'
_diffrn_ambient_temperature 173(2)
_diffrn_measured_fraction_theta_full 0.992
_diffrn_measured_fraction_theta_max 0.985
_diffrn_measurement_device_type 'STOE IPDS II two-circle-diffractometer'
_diffrn_measurement_method \w
_diffrn_radiation_monochromator graphite
_diffrn_radiation_source 'fine-focus sealed tube'
_diffrn_radiation_type MoK\a
_diffrn_radiation_wavelength 0.71073
_diffrn_reflns_av_R_equivalents 0.0489
_diffrn_reflns_av_sigmaI/netI 0.0416
_diffrn_reflns_limit_h_max 10
_diffrn_reflns_limit_h_min -10
_diffrn_reflns_limit_k_max 11
_diffrn_reflns_limit_k_min -11
_diffrn_reflns_limit_l_max 15
_diffrn_reflns_limit_l_min -15
_diffrn_reflns_number 7372
_diffrn_reflns_theta_full 25.00
_diffrn_reflns_theta_max 25.59
_diffrn_reflns_theta_min 3.70
_diffrn_standards_number 0
_exptl_absorpt_coefficient_mu 0.914
_exptl_absorpt_correction_T_max 0.8676
_exptl_absorpt_correction_T_min 0.7285
_exptl_absorpt_correction_type multi-scan
_exptl_absorpt_process_details 'MULABS (Spek, 2003; Blessing, 1995)'
_exptl_crystal_colour violet
_exptl_crystal_density_diffrn 1.409
_exptl_crystal_density_method 'not measured'
_exptl_crystal_description plate
_exptl_crystal_F_000 394
_exptl_crystal_size_max 0.37
_exptl_crystal_size_mid 0.36
_exptl_crystal_size_min 0.16
_refine_diff_density_max 0.905
_refine_diff_density_min -0.659
_refine_diff_density_rms 0.085
_refine_ls_extinction_coef 0.047(5)
_refine_ls_extinction_expression Fc^*^=kFc[1+0.001xFc^2^\l^3^/sin(2\q)]^-1/4^
_refine_ls_extinction_method SHELXL
_refine_ls_goodness_of_fit_ref 1.055
_refine_ls_hydrogen_treatment mixed
_refine_ls_matrix_type full
_refine_ls_number_parameters 202
_refine_ls_number_reflns 3270
_refine_ls_number_restraints 1
_refine_ls_restrained_S_all 1.055
_refine_ls_R_factor_all 0.0415
_refine_ls_R_factor_gt 0.0377
_refine_ls_shift/su_max 0.000
_refine_ls_shift/su_mean 0.000
_refine_ls_structure_factor_coef Fsqd
_refine_ls_weighting_details 'calc w=1/[\s^2^(Fo^2^)+(0.0703P)^2^+0.0000P] where P=(Fo^2^+2Fc^2^)/3'
_refine_ls_weighting_scheme calc
_refine_ls_wR_factor_gt 0.0972
_refine_ls_wR_factor_ref 0.0992
_reflns_number_gt 2919
_reflns_number_total 3270
_reflns_threshold_expression >2sigma(I)
_cod_data_source_file c0dt01382j.txt
_cod_data_source_block safin42
_cod_depositor_comments
;
The following automatic conversions were performed:
'_symmetry_cell_setting' value 'Triclinic' changed to 'triclinic'
according to '/home/saulius/struct/CIF-dictionaries/cif_core.dic'
dictionary named 'cif_core.dic' version 2.4.1 from 2010-06-29.

Automatic conversion script
Id: cif_fix_enum 1555 2011-01-17 13:19:09Z saulius 
;
_cod_original_cell_volume 883.60(18)
_cod_database_code 7015236

loop_
_symmetry_equiv_pos_as_xyz
'x, y, z'
'-x, -y, -z'

loop_
_atom_site_label
_atom_site_type_symbol
_atom_site_fract_x
_atom_site_fract_y
_atom_site_fract_z
_atom_site_U_iso_or_equiv
_atom_site_adp_type
_atom_site_occupancy
_atom_site_symmetry_multiplicity
_atom_site_calc_flag
_atom_site_refinement_flags
_atom_site_disorder_assembly
_atom_site_disorder_group
Ni1 Ni 0.5000 0.5000 1.0000 0.01744(15) Uani 1 2 d S . .
P1 P 0.53322(7) 0.60121(5) 0.78377(4) 0.01778(16) Uani 1 1 d . . .
S1 S 0.24073(7) 0.29658(6) 0.91200(4) 0.02357(16) Uani 1 1 d . . .
S2 S 0.43484(7) 0.53821(6) 0.62029(4) 0.02695(17) Uani 1 1 d . . .
N1 N 0.4395(2) 0.48004(19) 0.84389(14) 0.0203(4) Uani 1 1 d . . .
N2 N 0.1869(2) 0.28486(19) 0.69284(14) 0.0220(4) Uani 1 1 d D . .
H2 H 0.236(3) 0.331(3) 0.6493(19) 0.039(7) Uiso 1 1 d D . .
O1 O 0.52444(18) 0.76028(15) 0.84978(11) 0.0212(3) Uani 1 1 d . . .
O2 O 0.74080(18) 0.63464(15) 0.83018(11) 0.0211(3) Uani 1 1 d . . .
C1 C 0.2850(3) 0.3525(2) 0.80152(17) 0.0192(4) Uani 1 1 d . . .
C2 C 0.5925(3) 0.9062(2) 0.82275(18) 0.0249(4) Uani 1 1 d . . .
H2A H 0.5998 0.8782 0.7456 0.030 Uiso 1 1 calc R . .
C3 C 0.7766(3) 1.0049(3) 0.9078(2) 0.0428(6) Uani 1 1 d . . .
H3A H 0.8572 0.9477 0.9015 0.064 Uiso 1 1 calc R . .
H3B H 0.7709 1.0268 0.9839 0.064 Uiso 1 1 calc R . .
H3C H 0.8218 1.1047 0.8935 0.064 Uiso 1 1 calc R . .
C4 C 0.4569(4) 0.9829(3) 0.8236(3) 0.0441(6) Uani 1 1 d . . .
H4A H 0.3410 0.9119 0.7658 0.066 Uiso 1 1 calc R . .
H4B H 0.4969 1.0821 0.8076 0.066 Uiso 1 1 calc R . .
H4C H 0.4445 1.0049 0.8979 0.066 Uiso 1 1 calc R . .
C5 C 0.8249(3) 0.5360(2) 0.7776(2) 0.0287(5) Uani 1 1 d . . .
H5 H 0.7815 0.5171 0.6945 0.034 Uiso 1 1 calc R . .
C6 C 0.7731(4) 0.3793(3) 0.7971(3) 0.0529(8) Uani 1 1 d . . .
H6A H 0.6426 0.3251 0.7643 0.079 Uiso 1 1 calc R . .
H6B H 0.8132 0.3962 0.8784 0.079 Uiso 1 1 calc R . .
H6C H 0.8299 0.3145 0.7614 0.079 Uiso 1 1 calc R . .
C7 C 1.0222(3) 0.6307(3) 0.8253(3) 0.0477(7) Uani 1 1 d . . .
H7A H 1.0450 0.7310 0.8097 0.072 Uiso 1 1 calc R . .
H7B H 1.0846 0.5714 0.7903 0.072 Uiso 1 1 calc R . .
H7C H 1.0661 0.6518 0.9070 0.072 Uiso 1 1 calc R . .
C11 C 0.0209(3) 0.1525(2) 0.64232(16) 0.0204(4) Uani 1 1 d . . .
C12 C -0.1126(3) 0.1592(2) 0.55417(17) 0.0242(4) Uani 1 1 d . . .
C13 C -0.2732(3) 0.0282(3) 0.50304(19) 0.0312(5) Uani 1 1 d . . .
H13 H -0.3661 0.0300 0.4431 0.037 Uiso 1 1 calc R . .
C14 C -0.3011(3) -0.1039(3) 0.5369(2) 0.0332(5) Uani 1 1 d . . .
H14 H -0.4122 -0.1909 0.5010 0.040 Uiso 1 1 calc R . .
C15 C -0.1660(3) -0.1087(2) 0.62360(19) 0.0291(5) Uani 1 1 d . . .
H15 H -0.1840 -0.1992 0.6472 0.035 Uiso 1 1 calc R . .
C16 C -0.0041(3) 0.0195(2) 0.67582(17) 0.0239(4) Uani 1 1 d . . .
H16 H 0.0894 0.0160 0.7344 0.029 Uiso 1 1 calc R . .
C17 C -0.0864(3) 0.3011(3) 0.5151(2) 0.0344(5) Uani 1 1 d . . .
H17A H -0.0415 0.3970 0.5804 0.052 Uiso 1 1 calc R . .
H17B H -0.2010 0.2915 0.4631 0.052 Uiso 1 1 calc R . .
H17C H 0.0005 0.3073 0.4763 0.052 Uiso 1 1 calc R . .

loop_
_atom_site_aniso_label
_atom_site_aniso_U_11
_atom_site_aniso_U_22
_atom_site_aniso_U_33
_atom_site_aniso_U_23
_atom_site_aniso_U_13
_atom_site_aniso_U_12
Ni1 0.0190(2) 0.0157(2) 0.0162(2) 0.00846(14) 0.00510(15) 0.00298(14)
P1 0.0211(3) 0.0146(3) 0.0172(3) 0.0078(2) 0.0065(2) 0.0041(2)
S1 0.0233(3) 0.0223(3) 0.0203(3) 0.0106(2) 0.0063(2) 0.0001(2)
S2 0.0335(3) 0.0238(3) 0.0174(3) 0.0096(2) 0.0062(2) 0.0021(2)
N1 0.0224(8) 0.0182(8) 0.0190(8) 0.0108(7) 0.0068(7) 0.0025(7)
N2 0.0236(9) 0.0175(8) 0.0194(9) 0.0087(7) 0.0043(7) 0.0005(7)
O1 0.0257(7) 0.0157(7) 0.0253(7) 0.0103(6) 0.0112(6) 0.0072(5)
O2 0.0222(7) 0.0171(6) 0.0245(7) 0.0074(5) 0.0094(6) 0.0065(5)
C1 0.0216(10) 0.0151(9) 0.0223(10) 0.0095(7) 0.0065(8) 0.0073(7)
C2 0.0321(11) 0.0164(9) 0.0316(11) 0.0135(8) 0.0148(9) 0.0086(8)
C3 0.0371(14) 0.0212(11) 0.0540(16) 0.0104(11) 0.0068(12) -0.0023(10)
C4 0.0476(15) 0.0355(13) 0.0681(18) 0.0304(13) 0.0273(14) 0.0252(11)
C5 0.0319(12) 0.0253(11) 0.0364(12) 0.0116(9) 0.0186(10) 0.0141(9)
C6 0.0677(19) 0.0328(13) 0.086(2) 0.0306(14) 0.0452(18) 0.0318(13)
C7 0.0296(13) 0.0460(15) 0.0679(19) 0.0116(14) 0.0210(13) 0.0165(11)
C11 0.0214(10) 0.0171(9) 0.0214(10) 0.0052(8) 0.0089(8) 0.0050(8)
C12 0.0259(10) 0.0242(10) 0.0220(10) 0.0065(8) 0.0077(9) 0.0100(8)
C13 0.0221(11) 0.0340(12) 0.0267(11) 0.0046(9) 0.0023(9) 0.0052(9)
C14 0.0241(11) 0.0262(11) 0.0355(13) 0.0001(9) 0.0098(10) -0.0017(9)
C15 0.0337(12) 0.0189(10) 0.0330(12) 0.0081(9) 0.0163(10) 0.0037(8)
C16 0.0255(10) 0.0187(9) 0.0258(10) 0.0094(8) 0.0076(9) 0.0053(8)
C17 0.0375(13) 0.0291(11) 0.0326(12) 0.0134(10) 0.0024(10) 0.0131(10)

loop_
_atom_type_symbol
_atom_type_description
_atom_type_scat_dispersion_real
_atom_type_scat_dispersion_imag
_atom_type_scat_source
C C 0.0033 0.0016 'International Tables Vol C Tables 4.2.6.8 and 6.1.1.4'
H H 0.0000 0.0000 'International Tables Vol C Tables 4.2.6.8 and 6.1.1.4'
N N 0.0061 0.0033 'International Tables Vol C Tables 4.2.6.8 and 6.1.1.4'
Ni Ni 0.3393 1.1124 'International Tables Vol C Tables 4.2.6.8 and 6.1.1.4'
O O 0.0106 0.0060 'International Tables Vol C Tables 4.2.6.8 and 6.1.1.4'
P P 0.1023 0.0942 'International Tables Vol C Tables 4.2.6.8 and 6.1.1.4'
S S 0.1246 0.1234 'International Tables Vol C Tables 4.2.6.8 and 6.1.1.4'

loop_
_geom_angle_atom_site_label_1
_geom_angle_atom_site_label_2
_geom_angle_atom_site_label_3
_geom_angle
_geom_angle_site_symmetry_1
_geom_angle_site_symmetry_3
_geom_angle_publ_flag
N1 Ni1 N1 180.00(10) . 2_667 ?
N1 Ni1 S1 105.73(5) . 2_667 ?
N1 Ni1 S1 74.28(5) 2_667 2_667 ?
N1 Ni1 S1 74.28(5) . . ?
N1 Ni1 S1 105.72(5) 2_667 . ?
S1 Ni1 S1 180.0 2_667 . ?
N1 Ni1 C1 32.09(6) . . ?
N1 Ni1 C1 147.91(7) 2_667 . ?
S1 Ni1 C1 137.80(5) 2_667 . ?
S1 Ni1 C1 42.20(5) . . ?
N1 Ni1 C1 147.91(7) . 2_667 ?
N1 Ni1 C1 32.09(6) 2_667 2_667 ?
S1 Ni1 C1 42.20(5) 2_667 2_667 ?
S1 Ni1 C1 137.80(5) . 2_667 ?
C1 Ni1 C1 180.00(9) . 2_667 ?
O1 P1 O2 102.07(8) . . ?
O1 P1 N1 101.20(8) . . ?
O2 P1 N1 106.14(8) . . ?
O1 P1 S2 115.72(6) . . ?
O2 P1 S2 112.80(6) . . ?
N1 P1 S2 117.15(7) . . ?
C1 S1 Ni1 77.89(7) . . ?
C1 N1 P1 130.86(14) . . ?
C1 N1 Ni1 99.31(12) . . ?
P1 N1 Ni1 129.17(10) . . ?
C1 N2 C11 127.53(17) . . ?
C1 N2 H2 112.6(18) . . ?
C11 N2 H2 119.9(18) . . ?
C2 O1 P1 120.96(12) . . ?
C5 O2 P1 123.47(13) . . ?
N2 C1 N1 124.45(17) . . ?
N2 C1 S1 127.06(15) . . ?
N1 C1 S1 108.49(14) . . ?
N2 C1 Ni1 172.93(15) . . ?
N1 C1 Ni1 48.60(9) . . ?
S1 C1 Ni1 59.92(6) . . ?
O1 C2 C3 108.23(17) . . ?
O1 C2 C4 106.05(17) . . ?
C3 C2 C4 114.3(2) . . ?
O1 C2 H2A 109.4 . . ?
C3 C2 H2A 109.4 . . ?
C4 C2 H2A 109.4 . . ?
C2 C3 H3A 109.5 . . ?
C2 C3 H3B 109.5 . . ?
H3A C3 H3B 109.5 . . ?
C2 C3 H3C 109.5 . . ?
H3A C3 H3C 109.5 . . ?
H3B C3 H3C 109.5 . . ?
C2 C4 H4A 109.5 . . ?
C2 C4 H4B 109.5 . . ?
H4A C4 H4B 109.5 . . ?
C2 C4 H4C 109.5 . . ?
H4A C4 H4C 109.5 . . ?
H4B C4 H4C 109.5 . . ?
O2 C5 C7 106.21(19) . . ?
O2 C5 C6 110.29(18) . . ?
C7 C5 C6 114.3(2) . . ?
O2 C5 H5 108.6 . . ?
C7 C5 H5 108.6 . . ?
C6 C5 H5 108.6 . . ?
C5 C6 H6A 109.5 . . ?
C5 C6 H6B 109.5 . . ?
H6A C6 H6B 109.5 . . ?
C5 C6 H6C 109.5 . . ?
H6A C6 H6C 109.5 . . ?
H6B C6 H6C 109.5 . . ?
C5 C7 H7A 109.5 . . ?
C5 C7 H7B 109.5 . . ?
H7A C7 H7B 109.5 . . ?
C5 C7 H7C 109.5 . . ?
H7A C7 H7C 109.5 . . ?
H7B C7 H7C 109.5 . . ?
C16 C11 C12 121.20(19) . . ?
C16 C11 N2 121.31(18) . . ?
C12 C11 N2 117.42(17) . . ?
C13 C12 C11 117.37(19) . . ?
C13 C12 C17 120.7(2) . . ?
C11 C12 C17 121.94(19) . . ?
C14 C13 C12 122.0(2) . . ?
C14 C13 H13 119.0 . . ?
C12 C13 H13 119.0 . . ?
C13 C14 C15 119.6(2) . . ?
C13 C14 H14 120.2 . . ?
C15 C14 H14 120.2 . . ?
C14 C15 C16 119.7(2) . . ?
C14 C15 H15 120.1 . . ?
C16 C15 H15 120.1 . . ?
C11 C16 C15 120.0(2) . . ?
C11 C16 H16 120.0 . . ?
C15 C16 H16 120.0 . . ?
C12 C17 H17A 109.5 . . ?
C12 C17 H17B 109.5 . . ?
H17A C17 H17B 109.5 . . ?
C12 C17 H17C 109.5 . . ?
H17A C17 H17C 109.5 . . ?
H17B C17 H17C 109.5 . . ?

loop_
_geom_bond_atom_site_label_1
_geom_bond_atom_site_label_2
_geom_bond_distance
_geom_bond_site_symmetry_2
_geom_bond_publ_flag
Ni1 N1 1.9082(16) . ?
Ni1 N1 1.9082(16) 2_667 ?
Ni1 S1 2.2217(6) 2_667 ?
Ni1 S1 2.2217(6) . ?
Ni1 C1 2.510(2) . ?
Ni1 C1 2.510(2) 2_667 ?
P1 O1 1.5733(14) . ?
P1 O2 1.5819(15) . ?
P1 N1 1.6468(16) . ?
P1 S2 1.9423(7) . ?
S1 C1 1.725(2) . ?
N1 C1 1.351(3) . ?
N2 C1 1.324(3) . ?
N2 C11 1.429(3) . ?
N2 H2 0.896(10) . ?
O1 C2 1.478(2) . ?
O2 C5 1.466(2) . ?
C2 C3 1.502(3) . ?
C2 C4 1.503(3) . ?
C2 H2A 1.0000 . ?
C3 H3A 0.9800 . ?
C3 H3B 0.9800 . ?
C3 H3C 0.9800 . ?
C4 H4A 0.9800 . ?
C4 H4B 0.9800 . ?
C4 H4C 0.9800 . ?
C5 C7 1.498(3) . ?
C5 C6 1.503(3) . ?
C5 H5 1.0000 . ?
C6 H6A 0.9800 . ?
C6 H6B 0.9800 . ?
C6 H6C 0.9800 . ?
C7 H7A 0.9800 . ?
C7 H7B 0.9800 . ?
C7 H7C 0.9800 . ?
C11 C16 1.388(3) . ?
C11 C12 1.398(3) . ?
C12 C13 1.396(3) . ?
C12 C17 1.506(3) . ?
C13 C14 1.382(3) . ?
C13 H13 0.9500 . ?
C14 C15 1.387(4) . ?
C14 H14 0.9500 . ?
C15 C16 1.391(3) . ?
C15 H15 0.9500 . ?
C16 H16 0.9500 . ?
C17 H17A 0.9800 . ?
C17 H17B 0.9800 . ?
C17 H17C 0.9800 . ?

loop_
_geom_hbond_atom_site_label_D
_geom_hbond_atom_site_label_H
_geom_hbond_atom_site_label_A
_geom_hbond_distance_DH
_geom_hbond_distance_HA
_geom_hbond_distance_DA
_geom_hbond_angle_DHA
_geom_hbond_site_symmetry_A
N2 H2 S2 0.896(10) 2.333(15) 3.1571(17) 153(2) .

loop_
_geom_torsion_atom_site_label_1
_geom_torsion_atom_site_label_2
_geom_torsion_atom_site_label_3
_geom_torsion_atom_site_label_4
_geom_torsion
_geom_torsion_site_symmetry_1
_geom_torsion_site_symmetry_2
_geom_torsion_site_symmetry_3
_geom_torsion_site_symmetry_4
_geom_torsion_publ_flag
N1 Ni1 S1 C1 1.12(8) . . . . ?
N1 Ni1 S1 C1 -178.88(8) 2_667 . . . ?
C1 Ni1 S1 C1 180.0 2_667 . . . ?
O1 P1 N1 C1 114.82(19) . . . . ?
O2 P1 N1 C1 -138.96(18) . . . . ?
S2 P1 N1 C1 -12.0(2) . . . . ?
O1 P1 N1 Ni1 -53.98(14) . . . . ?
O2 P1 N1 Ni1 52.23(14) . . . . ?
S2 P1 N1 Ni1 179.24(9) . . . . ?
S1 Ni1 N1 C1 178.59(11) 2_667 . . . ?
S1 Ni1 N1 C1 -1.41(11) . . . . ?
C1 Ni1 N1 C1 179.999(2) 2_667 . . . ?
S1 Ni1 N1 P1 -9.97(14) 2_667 . . . ?
S1 Ni1 N1 P1 170.03(14) . . . . ?
C1 Ni1 N1 P1 171.4(2) . . . . ?
C1 Ni1 N1 P1 -8.6(2) 2_667 . . . ?
O2 P1 O1 C2 71.57(15) . . . . ?
N1 P1 O1 C2 -179.03(14) . . . . ?
S2 P1 O1 C2 -51.31(15) . . . . ?
O1 P1 O2 C5 -166.33(14) . . . . ?
N1 P1 O2 C5 88.08(16) . . . . ?
S2 P1 O2 C5 -41.49(15) . . . . ?
C11 N2 C1 N1 -178.49(19) . . . . ?
C11 N2 C1 S1 1.3(3) . . . . ?
P1 N1 C1 N2 10.4(3) . . . . ?
Ni1 N1 C1 N2 -178.36(17) . . . . ?
P1 N1 C1 S1 -169.38(13) . . . . ?
Ni1 N1 C1 S1 1.85(14) . . . . ?
P1 N1 C1 Ni1 -171.2(2) . . . . ?
Ni1 S1 C1 N2 178.61(19) . . . . ?
Ni1 S1 C1 N1 -1.60(12) . . . . ?
N1 Ni1 C1 N1 180.0 2_667 . . . ?
S1 Ni1 C1 N1 -2.02(15) 2_667 . . . ?
S1 Ni1 C1 N1 177.98(15) . . . . ?
N1 Ni1 C1 S1 -177.98(15) . . . . ?
N1 Ni1 C1 S1 2.02(15) 2_667 . . . ?
S1 Ni1 C1 S1 180.0 2_667 . . . ?
P1 O1 C2 C3 -99.46(19) . . . . ?
P1 O1 C2 C4 137.43(17) . . . . ?
P1 O2 C5 C7 164.32(17) . . . . ?
P1 O2 C5 C6 -71.3(2) . . . . ?
C1 N2 C11 C16 -44.4(3) . . . . ?
C1 N2 C11 C12 138.6(2) . . . . ?
C16 C11 C12 C13 1.4(3) . . . . ?
N2 C11 C12 C13 178.49(18) . . . . ?
C16 C11 C12 C17 -178.7(2) . . . . ?
N2 C11 C12 C17 -1.6(3) . . . . ?
C11 C12 C13 C14 -0.2(3) . . . . ?
C17 C12 C13 C14 179.9(2) . . . . ?
C12 C13 C14 C15 -0.6(3) . . . . ?
C13 C14 C15 C16 0.2(3) . . . . ?
C12 C11 C16 C15 -1.8(3) . . . . ?
N2 C11 C16 C15 -178.76(18) . . . . ?
C14 C15 C16 C11 1.0(3) . . . . ?
